data_4337253
loop_
_publ_author_name
'Reger, Daniel L.'
'Pascui, Andrea E.'
'Foley, Elizabeth A.'
'Smith, Mark D.'
'Jezierska, Julia'
'Ozarowski, Andrew'

_publ_section_title
;
 Dinuclear Metallacycles with Single M-O(H)-M Bridges [M = Fe(II), Co(II),
 Ni(II), Cu(II)]: Effects of Large Bridging Angles on Structure and
 Antiferromagnetic Superexchange Interactions.
;
_journal_issue 4
_journal_name_full 'Inorganic chemistry'
_journal_page_first 1975
_journal_page_last 1988
_journal_paper_doi 10.1021/ic4017905
_journal_volume 53
_journal_year 2014
_chemical_formula_moiety 'C40 H37 Fe2 N16 O, 3(Cl O4), 1.5(C H4 O)'
_chemical_formula_sum 'C41.5 H43 Cl3 Fe2 N16 O14.5'
_chemical_formula_weight 1215.97
_chemical_name_systematic
;
 ? 
;
_space_group_crystal_system monoclinic
_space_group_IT_number 11
_space_group_name_Hall '-P 2yb'
_space_group_name_H-M_alt 'P 1 21/m 1'
_symmetry_space_group_name_Hall '-P 2yb'
_symmetry_space_group_name_H-M 'P 1 21/m 1'
_atom_sites_solution_hydrogens geom
_atom_sites_solution_primary direct
_atom_sites_solution_secondary difmap
_audit_creation_date 2012-02-28
_audit_creation_method
;
  Olex2 1.1
  (compiled Nov  1 2011 20:42:30, GUI svn.r3906)
;
_cell_angle_alpha 90.00
_cell_angle_beta 102.136(2)
_cell_angle_gamma 90.00
_cell_formula_units_Z 4
_cell_length_a 10.3203(10)
_cell_length_b 42.774(4)
_cell_length_c 11.9508(12)
_cell_measurement_reflns_used 2081
_cell_measurement_temperature 150(2)
_cell_measurement_theta_max 19.206
_cell_measurement_theta_min 2.232
_cell_volume 5157.7(9)
_computing_cell_refinement 'SAINT-Plus Version 6.45 (Bruker, 2001)'
_computing_data_collection 'SMART Version 5.625 (Bruker, 2001)'
_computing_data_reduction 'SAINT-Plus Version 6.45 (Bruker, 2001)'
_computing_molecular_graphics
;
O. V. Dolomanov, L. J. Bourhis, R. J. Gildea, J. A. K. Howard and H. Puschmann,
OLEX2: a complete structure solution, refinement and analysis program.
J. Appl. Cryst. (2009). 42, 339-341.
;
_computing_publication_material
;
O. V. Dolomanov, L. J. Bourhis, R. J. Gildea, J. A. K. Howard and H. Puschmann,
OLEX2: a complete structure solution, refinement and analysis program.
J. Appl. Cryst. (2009). 42, 339-341.
;
_computing_structure_refinement
;
SHELXL, G.M. Sheldrick, Acta Cryst.
2008). A64, 112-122
;
_computing_structure_solution
;
SHELXS, G.M. Sheldrick, Acta Cryst.
(2008). A64, 112-122
;
_diffrn_ambient_temperature 150(2)
_diffrn_measured_fraction_theta_full 1.000
_diffrn_measured_fraction_theta_max 1.000
_diffrn_measurement_device_type 'Bruker SMART APEX CCD diffractometer'
_diffrn_measurement_method 'omega scans'
_diffrn_radiation_monochromator graphite
_diffrn_radiation_type MoK\a
_diffrn_radiation_wavelength 0.71073
_diffrn_reflns_av_R_equivalents 0.1348
_diffrn_reflns_av_unetI/netI 0.1323
_diffrn_reflns_limit_h_max 11
_diffrn_reflns_limit_h_min -11
_diffrn_reflns_limit_k_max 49
_diffrn_reflns_limit_k_min -49
_diffrn_reflns_limit_l_max 13
_diffrn_reflns_limit_l_min -13
_diffrn_reflns_number 56857
_diffrn_reflns_theta_full 24.17
_diffrn_reflns_theta_max 24.17
_diffrn_reflns_theta_min 0.95
_diffrn_source 'sealed tube'
_diffrn_source_current 39.0
_diffrn_source_power 1.833
_diffrn_source_target Mo
_diffrn_source_voltage 47.0
_exptl_absorpt_coefficient_mu 0.799
_exptl_absorpt_correction_type none
_exptl_crystal_colour colorless
_exptl_crystal_density_diffrn 1.566
_exptl_crystal_density_method 'not measured'
_exptl_crystal_description needle
_exptl_crystal_F_000 2492
_exptl_crystal_size_max 0.25
_exptl_crystal_size_mid 0.08
_exptl_crystal_size_min 0.06
_refine_diff_density_max 1.056
_refine_diff_density_min -0.535
_refine_diff_density_rms 0.076
_refine_ls_extinction_method none
_refine_ls_goodness_of_fit_ref 0.885
_refine_ls_hydrogen_treatment constr
_refine_ls_matrix_type full
_refine_ls_number_parameters 704
_refine_ls_number_reflns 8371
_refine_ls_number_restraints 105
_refine_ls_restrained_S_all 0.885
_refine_ls_R_factor_all 0.1086
_refine_ls_R_factor_gt 0.0529
_refine_ls_shift/su_max 0.001
_refine_ls_shift/su_mean 0.000
_refine_ls_structure_factor_coef Fsqd
_refine_ls_weighting_details 'calc w=1/[\s^2^(Fo^2^)+(0.0478P)^2^+0.0000P] where P=(Fo^2^+2Fc^2^)/3'
_refine_ls_weighting_scheme calc
_refine_ls_wR_factor_gt 0.1176
_refine_ls_wR_factor_ref 0.1325
_reflns_number_gt 4578
_reflns_number_total 8371
_reflns_threshold_expression >2sigma(I)
_cod_data_source_file ic4017905_si_001.cif
_cod_data_source_block pa199cm
_cod_original_formula_sum 'C41.50 H43 Cl3 Fe2 N16 O14.50'
_cod_database_code 4337253

loop_
_space_group_symop_id
_space_group_symop_operation_xyz
1 'x, y, z'
2 '-x, y+1/2, -z'
3 '-x, -y, -z'
4 'x, -y-1/2, z'

loop_
_atom_site_label
_atom_site_type_symbol
_atom_site_fract_x
_atom_site_fract_y
_atom_site_fract_z
_atom_site_U_iso_or_equiv
_atom_site_adp_type
_atom_site_occupancy
_atom_site_symmetry_multiplicity
_atom_site_calc_flag
_atom_site_refinement_flags
_atom_site_disorder_assembly
_atom_site_disorder_group
Fe1 Fe 0.39231(8) 0.532496(19) 0.41715(7) 0.0286(2) Uani 1 1 d . . .
O1 O 0.5215(9) 0.4998(2) 0.4757(7) 0.040(2) Uiso 0.50 1 d P . .
C11 C 0.2008(6) 0.54074(15) 0.0680(5) 0.0380(16) Uani 1 1 d . . .
H11 H 0.1388 0.5332 0.0034 0.046 Uiso 1 1 calc R . .
C12 C 0.2576(6) 0.56948(15) 0.0790(5) 0.0422(17) Uani 1 1 d . . .
H12 H 0.2432 0.5861 0.0249 0.051 Uiso 1 1 calc R . .
C13 C 0.3408(6) 0.56941(14) 0.1858(5) 0.0356(16) Uani 1 1 d . . .
H13 H 0.3941 0.5867 0.2169 0.043 Uiso 1 1 calc R . .
C21 C 0.0603(6) 0.47108(14) 0.2961(6) 0.0424(17) Uani 1 1 d . . .
H21 H 0.0042 0.4601 0.2356 0.051 Uiso 1 1 calc R . .
C22 C 0.0543(7) 0.47040(15) 0.4088(7) 0.051(2) Uani 1 1 d . . .
H22 H -0.0058 0.4588 0.4429 0.062 Uiso 1 1 calc R . .
C23 C 0.1542(6) 0.49020(15) 0.4636(6) 0.0443(18) Uani 1 1 d . . .
H23 H 0.1724 0.4946 0.5433 0.053 Uiso 1 1 calc R . .
C31 C 0.7412(7) 0.38252(14) 0.4601(6) 0.0428(18) Uani 1 1 d . . .
H31 H 0.7236 0.3629 0.4225 0.051 Uiso 1 1 calc R . .
C32 C 0.8622(7) 0.39259(15) 0.5226(6) 0.0498(19) Uani 1 1 d . . .
H32 H 0.9437 0.3815 0.5378 0.060 Uiso 1 1 calc R . .
C33 C 0.8384(6) 0.42233(14) 0.5579(5) 0.0364(16) Uani 1 1 d . . .
H33 H 0.9043 0.4352 0.6029 0.044 Uiso 1 1 calc R . .
C41 C 0.3243(6) 0.39238(14) 0.4960(5) 0.0344(16) Uani 1 1 d . . .
H41 H 0.2932 0.3744 0.4520 0.041 Uiso 1 1 calc R . .
C42 C 0.2704(6) 0.40522(15) 0.5805(5) 0.0396(17) Uani 1 1 d . . .
H42 H 0.1947 0.3981 0.6068 0.048 Uiso 1 1 calc R . .
C43 C 0.3500(6) 0.43091(14) 0.6198(5) 0.0351(16) Uani 1 1 d . . .
H43 H 0.3367 0.4444 0.6796 0.042 Uiso 1 1 calc R . .
C111 C 0.2258(6) 0.49238(13) 0.1901(5) 0.0324(15) Uani 1 1 d . . .
H111 H 0.1651 0.4832 0.1217 0.039 Uiso 1 1 calc R . .
C112 C 0.3543(6) 0.47360(13) 0.2125(5) 0.0318(15) Uani 1 1 d . . .
C113 C 0.4482(7) 0.47947(15) 0.1499(5) 0.052(2) Uani 1 1 d . . .
H113 H 0.4343 0.4955 0.0938 0.062 Uiso 1 1 calc R . .
C114 C 0.5628(8) 0.46212(17) 0.1680(6) 0.069(2) Uani 1 1 d . . .
H114 H 0.6270 0.4662 0.1235 0.083 Uiso 1 1 calc R . .
C115 C 0.5858(7) 0.43903(16) 0.2492(6) 0.053(2) Uani 1 1 d . . .
H115 H 0.6652 0.4271 0.2612 0.064 Uiso 1 1 calc R . .
C116 C 0.4907(6) 0.43331(13) 0.3140(5) 0.0324(15) Uani 1 1 d . . .
C117 C 0.3743(6) 0.45025(13) 0.2930(5) 0.0315(15) Uani 1 1 d . . .
H117 H 0.3075 0.4457 0.3345 0.038 Uiso 1 1 calc R . .
C118 C 0.5146(6) 0.40747(13) 0.4033(5) 0.0329(15) Uani 1 1 d . . .
H118 H 0.4919 0.3872 0.3618 0.039 Uiso 1 1 calc R . .
N11 N 0.3379(5) 0.54241(11) 0.2402(4) 0.0309(12) Uani 1 1 d . . .
N12 N 0.2484(5) 0.52487(11) 0.1653(4) 0.0309(12) Uani 1 1 d . . .
N21 N 0.2213(5) 0.50219(11) 0.3901(4) 0.0311(12) Uani 1 1 d . . .
N22 N 0.1606(5) 0.49027(11) 0.2867(4) 0.0324(12) Uani 1 1 d . . .
N31 N 0.7127(5) 0.43092(11) 0.5218(4) 0.0305(12) Uani 1 1 d . . .
N32 N 0.6532(5) 0.40555(11) 0.4623(4) 0.0309(12) Uani 1 1 d . . .
N41 N 0.4477(5) 0.43427(11) 0.5626(4) 0.0321(12) Uani 1 1 d . . .
N42 N 0.4304(5) 0.41010(10) 0.4868(4) 0.0287(12) Uani 1 1 d . . .
Fe2 Fe 0.72050(8) 0.203952(19) 0.87727(7) 0.0257(2) Uani 1 1 d . . .
O2A O 0.7188(9) 0.2500 0.9032(19) 0.023(4) Uiso 0.58(4) 2 d SP . .
O2B O 0.7220(12) 0.2500 0.851(3) 0.021(6) Uiso 0.42(4) 2 d SP . .
C51 C 1.0437(6) 0.13947(14) 0.9105(5) 0.0349(16) Uani 1 1 d . . .
H51 H 1.1279 0.1326 0.9513 0.042 Uiso 1 1 calc R . .
C52 C 0.9641(6) 0.12412(14) 0.8229(5) 0.0367(16) Uani 1 1 d . . .
H52 H 0.9800 0.1046 0.7903 0.044 Uiso 1 1 calc R . .
C53 C 0.8529(6) 0.14352(14) 0.7912(5) 0.0338(15) Uani 1 1 d . . .
H53 H 0.7792 0.1389 0.7312 0.041 Uiso 1 1 calc R . .
C61 C 0.9774(7) 0.19095(15) 1.2063(5) 0.0463(18) Uani 1 1 d . . .
H61 H 1.0628 0.1862 1.2505 0.056 Uiso 1 1 calc R . .
C62 C 0.8663(7) 0.19606(17) 1.2469(6) 0.055(2) Uani 1 1 d . . .
H62 H 0.8577 0.1957 1.3245 0.066 Uiso 1 1 calc R . .
C63 C 0.7673(6) 0.20199(15) 1.1505(5) 0.0420(17) Uani 1 1 d . . .
H63 H 0.6776 0.2063 1.1529 0.050 Uiso 1 1 calc R . .
C71 C 0.3957(6) 0.13988(13) 0.8409(5) 0.0302(15) Uani 1 1 d . . .
H71 H 0.3120 0.1330 0.7988 0.036 Uiso 1 1 calc R . .
C72 C 0.4740(6) 0.12489(14) 0.9311(5) 0.0333(15) Uani 1 1 d . . .
H72 H 0.4562 0.1056 0.9644 0.040 Uiso 1 1 calc R . .
C73 C 0.5858(6) 0.14382(13) 0.9643(5) 0.0304(15) Uani 1 1 d . . .
H73 H 0.6584 0.1391 1.0253 0.037 Uiso 1 1 calc R . .
C81 C 0.4655(6) 0.19243(13) 0.5466(5) 0.0350(16) Uani 1 1 d . . .
H81 H 0.3804 0.1878 0.5016 0.042 Uiso 1 1 calc R . .
C82 C 0.5767(6) 0.19852(15) 0.5064(5) 0.0428(18) Uani 1 1 d . . .
H82 H 0.5854 0.1992 0.4289 0.051 Uiso 1 1 calc R . .
C83 C 0.6746(6) 0.20360(14) 0.6035(5) 0.0353(16) Uani 1 1 d . . .
H83 H 0.7645 0.2081 0.6021 0.042 Uiso 1 1 calc R . .
C121 C 1.0292(5) 0.19145(13) 1.0093(5) 0.0286(14) Uani 1 1 d . . .
H121 H 1.1207 0.1862 1.0520 0.034 Uiso 1 1 calc R . .
C122 C 1.0359(5) 0.22188(13) 0.9449(5) 0.0254(14) Uani 1 1 d . . .
C123 C 1.0523(5) 0.22196(13) 0.8330(5) 0.0287(15) Uani 1 1 d . . .
H123 H 1.0576 0.2027 0.7944 0.034 Uiso 1 1 calc R . .
C124 C 1.0610(7) 0.2500 0.7770(7) 0.028(2) Uani 1 2 d S . .
H124 H 1.0729 0.2500 0.7003 0.033 Uiso 1 2 calc SR . .
C125 C 1.0298(7) 0.2500 1.0017(7) 0.027(2) Uani 1 2 d S . .
H125 H 1.0213 0.2500 1.0793 0.032 Uiso 1 2 calc SR . .
C126 C 0.4139(5) 0.19137(13) 0.7438(5) 0.0264(14) Uani 1 1 d . . .
H126 H 0.3226 0.1859 0.7011 0.032 Uiso 1 1 calc R . .
C127 C 0.4047(5) 0.22193(13) 0.8064(4) 0.0208(13) Uani 1 1 d . . .
C128 C 0.3885(5) 0.22188(13) 0.9185(5) 0.0258(14) Uani 1 1 d . . .
H128 H 0.3842 0.2027 0.9575 0.031 Uiso 1 1 calc R . .
C129 C 0.3787(7) 0.2500 0.9731(7) 0.029(2) Uani 1 2 d S . .
H129 H 0.3650 0.2500 1.0492 0.034 Uiso 1 2 calc SR . .
C130 C 0.4111(7) 0.2500 0.7505(6) 0.0238(19) Uani 1 2 d S . .
H130 H 0.4199 0.2500 0.6730 0.029 Uiso 1 2 calc SR . .
N51 N 0.8631(4) 0.16907(11) 0.8549(4) 0.0279(12) Uani 1 1 d . . .
N52 N 0.9831(4) 0.16610(11) 0.9297(4) 0.0298(12) Uani 1 1 d . . .
N61 N 0.8132(4) 0.20090(11) 1.0557(4) 0.0331(12) Uani 1 1 d . . .
N62 N 0.9442(5) 0.19385(11) 1.0914(4) 0.0292(12) Uani 1 1 d . . .
N71 N 0.5773(4) 0.16916(11) 0.8996(4) 0.0264(12) Uani 1 1 d . . .
N72 N 0.4593(4) 0.16618(11) 0.8229(4) 0.0287(12) Uani 1 1 d . . .
N81 N 0.6282(4) 0.20150(11) 0.6984(4) 0.0291(12) Uani 1 1 d . . .
N82 N 0.4973(4) 0.19418(10) 0.6609(4) 0.0264(12) Uani 1 1 d . . .
Cl2 Cl 0.07720(14) 0.17851(3) 0.54427(12) 0.0294(4) Uani 1 1 d D . .
O21 O -0.0618(3) 0.18424(10) 0.5297(3) 0.0454(12) Uani 1 1 d D . .
O22 O 0.1217(4) 0.16032(9) 0.6475(3) 0.0385(11) Uani 1 1 d D . .
O23 O 0.1485(4) 0.20754(9) 0.5572(4) 0.0568(13) Uani 1 1 d D . .
O24 O 0.1028(4) 0.16139(10) 0.4491(3) 0.0524(13) Uani 1 1 d D . .
Cl1A Cl 0.4100(3) 0.16672(7) 0.2072(2) 0.0330(7) Uani 0.790(6) 1 d PD A 1
O11A O 0.3427(6) 0.16028(16) 0.2994(5) 0.042(2) Uiso 0.790(6) 1 d PD A 1
O12A O 0.5220(5) 0.14565(15) 0.2183(5) 0.0467(19) Uiso 0.790(6) 1 d PD A 1
O13A O 0.3208(5) 0.16021(15) 0.0990(4) 0.0397(18) Uiso 0.790(6) 1 d PD A 1
O14A O 0.4537(5) 0.19840(12) 0.2115(5) 0.0530(19) Uiso 0.790(6) 1 d PD A 1
Cl1B Cl 0.3737(10) 0.1554(3) 0.2043(9) 0.0330(7) Uani 0.210(6) 1 d PD A 2
O11B O 0.310(2) 0.1692(5) 0.2888(15) 0.035(7) Uiso 0.210(6) 1 d PD A 2
O12B O 0.3370(19) 0.1743(4) 0.1020(13) 0.037(7) Uiso 0.210(6) 1 d PD A 2
O13B O 0.5176(13) 0.1569(5) 0.2462(15) 0.025(6) Uiso 0.210(6) 1 d PD A 2
O14B O 0.331(2) 0.1238(4) 0.180(2) 0.097(10) Uiso 0.210(6) 1 d PD A 2
Cl3A Cl 0.1597(11) 0.4603(3) 0.8475(11) 0.0484(11) Uani 0.49(3) 1 d PD B 1
O31A O 0.0798(14) 0.4564(4) 0.7350(12) 0.074(6) Uiso 0.49(3) 1 d PD B 1
O32A O 0.0848(13) 0.4766(3) 0.9188(11) 0.043(5) Uiso 0.49(3) 1 d PD B 1
O33A O 0.2709(14) 0.4786(4) 0.8316(13) 0.072(5) Uiso 0.49(3) 1 d PD B 1
O34A O 0.1988(13) 0.4302(3) 0.8995(15) 0.065(5) Uiso 0.49(3) 1 d PD B 1
Cl3B Cl 0.1678(11) 0.4569(3) 0.8657(11) 0.0484(11) Uani 0.51(3) 1 d PD B 2
O31B O 0.0884(12) 0.4481(4) 0.7567(11) 0.057(5) Uiso 0.51(3) 1 d PD B 2
O32B O 0.1049(15) 0.4826(3) 0.9118(12) 0.059(5) Uiso 0.51(3) 1 d PD B 2
O33B O 0.3022(11) 0.4657(4) 0.8639(11) 0.055(5) Uiso 0.51(3) 1 d PD B 2
O34B O 0.1772(13) 0.4298(2) 0.9412(15) 0.072(5) Uiso 0.51(3) 1 d PD B 2
O1S O 0.0330(10) 0.0778(2) 0.1122(8) 0.0501(18) Uiso 0.485(4) 1 d PD C 3
C1S C 0.0523(15) 0.1048(3) 0.1836(12) 0.0501(18) Uiso 0.485(4) 1 d PD C 3
O2S O 0.0973(14) 0.0770(3) 0.1006(12) 0.0501(18) Uiso 0.331(6) 1 d PD D 4
C2S C 0.130(2) 0.1034(4) 0.1745(17) 0.0501(18) Uiso 0.331(6) 1 d PD D 4
O3S O -0.096(2) 0.1038(5) 0.1363(19) 0.0501(18) Uiso 0.183(5) 1 d PD E 5
C3S C -0.109(4) 0.1171(8) 0.241(2) 0.0501(18) Uiso 0.183(5) 1 d PD E 5
O4S O 0.2296(9) 0.2558(4) 0.3300(9) 0.115(4) Uiso 0.50 1 d PD . 6
C4S C 0.2354(18) 0.2368(4) 0.2290(14) 0.115(4) Uiso 0.50 1 d PD . 6

loop_
_atom_site_aniso_label
_atom_site_aniso_U_11
_atom_site_aniso_U_22
_atom_site_aniso_U_33
_atom_site_aniso_U_23
_atom_site_aniso_U_13
_atom_site_aniso_U_12
Fe1 0.0323(5) 0.0242(5) 0.0291(5) -0.0032(4) 0.0060(4) -0.0022(4)
C11 0.042(4) 0.043(4) 0.025(4) 0.007(3) -0.002(3) 0.002(3)
C12 0.051(5) 0.037(4) 0.039(4) 0.013(3) 0.008(4) -0.005(4)
C13 0.044(4) 0.027(4) 0.036(4) 0.001(3) 0.009(3) -0.013(3)
C21 0.033(4) 0.030(4) 0.061(5) -0.003(4) 0.002(4) -0.009(3)
C22 0.042(4) 0.041(5) 0.077(6) 0.009(4) 0.028(4) -0.006(4)
C23 0.047(5) 0.040(4) 0.053(5) 0.000(4) 0.025(4) 0.002(4)
C31 0.052(5) 0.024(4) 0.056(5) -0.002(3) 0.017(4) 0.008(3)
C32 0.037(4) 0.036(4) 0.077(6) 0.001(4) 0.012(4) 0.013(4)
C33 0.035(4) 0.031(4) 0.041(4) 0.006(3) 0.003(3) -0.001(3)
C41 0.031(4) 0.024(4) 0.042(4) 0.007(3) -0.005(3) -0.007(3)
C42 0.033(4) 0.044(4) 0.043(4) 0.014(3) 0.009(3) -0.004(3)
C43 0.034(4) 0.043(4) 0.028(4) 0.005(3) 0.007(3) 0.002(3)
C111 0.038(4) 0.026(4) 0.030(4) -0.001(3) 0.001(3) -0.006(3)
C112 0.044(4) 0.026(4) 0.025(4) -0.004(3) 0.008(3) 0.002(3)
C113 0.072(5) 0.048(5) 0.042(4) 0.023(4) 0.029(4) 0.028(4)
C114 0.088(6) 0.070(6) 0.068(6) 0.028(5) 0.057(5) 0.026(5)
C115 0.056(5) 0.054(5) 0.056(5) 0.013(4) 0.027(4) 0.022(4)
C116 0.046(4) 0.025(4) 0.027(4) -0.002(3) 0.010(3) -0.005(3)
C117 0.042(4) 0.023(4) 0.031(4) -0.004(3) 0.010(3) 0.000(3)
C118 0.036(4) 0.028(4) 0.033(4) -0.008(3) 0.004(3) -0.002(3)
N11 0.034(3) 0.027(3) 0.031(3) -0.002(2) 0.006(3) -0.008(2)
N12 0.036(3) 0.026(3) 0.028(3) 0.001(2) 0.002(3) -0.005(2)
N21 0.032(3) 0.030(3) 0.033(3) 0.002(3) 0.009(3) 0.002(2)
N22 0.026(3) 0.029(3) 0.039(3) 0.003(3) 0.000(3) -0.004(2)
N31 0.032(3) 0.026(3) 0.033(3) 0.000(2) 0.007(3) -0.001(2)
N32 0.034(3) 0.024(3) 0.035(3) -0.005(2) 0.007(3) -0.001(3)
N41 0.036(3) 0.033(3) 0.029(3) -0.005(2) 0.008(3) -0.003(2)
N42 0.033(3) 0.024(3) 0.028(3) -0.004(2) 0.002(2) -0.003(2)
Fe2 0.0212(5) 0.0292(5) 0.0251(5) 0.0006(4) 0.0012(4) 0.0008(4)
C51 0.027(4) 0.032(4) 0.045(4) 0.015(3) 0.006(3) 0.010(3)
C52 0.038(4) 0.028(4) 0.046(4) -0.002(3) 0.011(3) -0.001(3)
C53 0.036(4) 0.029(4) 0.035(4) 0.000(3) 0.005(3) 0.001(3)
C61 0.039(4) 0.065(5) 0.029(4) 0.010(4) -0.006(4) 0.000(4)
C62 0.048(5) 0.092(6) 0.021(4) 0.004(4) -0.002(4) -0.011(4)
C63 0.036(4) 0.062(5) 0.029(4) -0.007(3) 0.009(3) -0.007(4)
C71 0.023(3) 0.034(4) 0.034(4) -0.012(3) 0.006(3) -0.006(3)
C72 0.042(4) 0.024(4) 0.037(4) 0.004(3) 0.014(3) 0.001(3)
C73 0.030(4) 0.029(4) 0.034(4) -0.003(3) 0.009(3) 0.004(3)
C81 0.034(4) 0.042(4) 0.025(4) -0.006(3) -0.004(3) 0.007(3)
C82 0.041(4) 0.071(5) 0.017(4) -0.004(3) 0.007(3) 0.010(4)
C83 0.028(4) 0.046(4) 0.033(4) 0.002(3) 0.008(3) 0.010(3)
C121 0.018(3) 0.032(4) 0.031(4) 0.002(3) -0.004(3) 0.001(3)
C122 0.015(3) 0.030(4) 0.031(4) 0.006(3) 0.003(3) 0.000(3)
C123 0.018(3) 0.030(4) 0.040(4) -0.006(3) 0.010(3) 0.001(3)
C124 0.022(5) 0.036(6) 0.026(5) 0.000 0.009(4) 0.000
C125 0.013(4) 0.038(6) 0.027(5) 0.000 0.001(4) 0.000
C126 0.018(3) 0.036(4) 0.023(3) 0.001(3) -0.001(3) 0.000(3)
C127 0.008(3) 0.033(4) 0.020(3) -0.001(3) 0.000(2) -0.002(3)
C128 0.017(3) 0.029(4) 0.031(4) 0.002(3) 0.004(3) -0.002(3)
C129 0.022(5) 0.044(6) 0.021(5) 0.000 0.008(4) 0.000
C130 0.015(4) 0.036(5) 0.017(5) 0.000 -0.003(4) 0.000
N51 0.018(3) 0.028(3) 0.035(3) 0.000(2) 0.002(2) 0.000(2)
N52 0.018(3) 0.030(3) 0.039(3) 0.006(3) 0.000(3) 0.001(2)
N61 0.022(3) 0.051(4) 0.024(3) 0.007(3) -0.001(2) -0.001(3)
N62 0.025(3) 0.037(3) 0.023(3) 0.007(2) -0.001(2) -0.001(2)
N71 0.025(3) 0.029(3) 0.022(3) 0.001(2) -0.002(2) 0.002(2)
N72 0.023(3) 0.029(3) 0.032(3) -0.002(2) 0.001(2) -0.003(2)
N81 0.019(3) 0.038(3) 0.029(3) -0.001(2) 0.003(2) 0.000(2)
N82 0.023(3) 0.037(3) 0.018(3) -0.001(2) 0.000(2) 0.000(2)
Cl2 0.0235(8) 0.0360(9) 0.0280(9) 0.0021(7) 0.0036(7) 0.0020(7)
O21 0.022(2) 0.064(3) 0.050(3) 0.002(2) 0.009(2) 0.012(2)
O22 0.038(3) 0.045(3) 0.029(2) 0.010(2) -0.002(2) -0.001(2)
O23 0.052(3) 0.036(3) 0.076(4) 0.016(2) -0.002(3) -0.014(2)
O24 0.057(3) 0.072(3) 0.029(3) -0.006(2) 0.010(2) 0.029(3)
Cl1A 0.0335(17) 0.0400(19) 0.0257(10) 0.0050(12) 0.0067(11) -0.0031(12)
Cl1B 0.0335(17) 0.0400(19) 0.0257(10) 0.0050(12) 0.0067(11) -0.0031(12)
Cl3A 0.0436(14) 0.053(2) 0.049(3) -0.0199(18) 0.0104(17) -0.0137(14)
Cl3B 0.0436(14) 0.053(2) 0.049(3) -0.0199(18) 0.0104(17) -0.0137(14)

loop_
_atom_type_symbol
_atom_type_description
_atom_type_scat_dispersion_real
_atom_type_scat_dispersion_imag
_atom_type_scat_source
C C 0.0033 0.0016 'International Tables Vol C Tables 4.2.6.8 and 6.1.1.4'
H H 0.0000 0.0000 'International Tables Vol C Tables 4.2.6.8 and 6.1.1.4'
Cl Cl 0.1484 0.1585 'International Tables Vol C Tables 4.2.6.8 and 6.1.1.4'
Fe Fe 0.3463 0.8444 'International Tables Vol C Tables 4.2.6.8 and 6.1.1.4'
N N 0.0061 0.0033 'International Tables Vol C Tables 4.2.6.8 and 6.1.1.4'
O O 0.0106 0.0060 'International Tables Vol C Tables 4.2.6.8 and 6.1.1.4'

loop_
_geom_angle_atom_site_label_1
_geom_angle_atom_site_label_2
_geom_angle_atom_site_label_3
_geom_angle
_geom_angle_site_symmetry_1
_geom_angle_site_symmetry_3
O1 Fe1 O1 23.6(4) . 3_666
O1 Fe1 N11 121.3(3) . .
O1 Fe1 N11 141.4(3) 3_666 .
O1 Fe1 N21 95.6(3) . .
O1 Fe1 N21 85.4(3) 3_666 .
O1 Fe1 N31 139.8(3) . 3_666
O1 Fe1 N31 119.3(2) 3_666 3_666
O1 Fe1 N41 89.1(3) . 3_666
O1 Fe1 N41 99.2(3) 3_666 3_666
N11 Fe1 N21 86.19(18) . .
N11 Fe1 N31 98.55(18) . 3_666
N11 Fe1 N41 90.92(18) . 3_666
N31 Fe1 N21 91.94(18) 3_666 .
N31 Fe1 N41 84.79(18) 3_666 3_666
N41 Fe1 N21 175.28(18) 3_666 .
Fe1 O1 Fe1 156.4(4) . 3_666
O1 O1 Fe1 78.6(13) 3_666 .
O1 O1 Fe1 77.9(13) 3_666 3_666
C12 C11 H11 126.2 . .
N12 C11 H11 126.2 . .
N12 C11 C12 107.5(6) . .
C11 C12 H12 127.5 . .
C11 C12 C13 105.1(6) . .
C13 C12 H12 127.5 . .
C12 C13 H13 123.8 . .
N11 C13 C12 112.3(6) . .
N11 C13 H13 123.8 . .
C22 C21 H21 126.5 . .
N22 C21 H21 126.5 . .
N22 C21 C22 106.9(6) . .
C21 C22 H22 127.2 . .
C21 C22 C23 105.7(6) . .
C23 C22 H22 127.2 . .
C22 C23 H23 124.4 . .
N21 C23 C22 111.2(6) . .
N21 C23 H23 124.4 . .
C32 C31 H31 126.3 . .
N32 C31 H31 126.3 . .
N32 C31 C32 107.4(6) . .
C31 C32 H32 127.6 . .
C33 C32 C31 104.8(6) . .
C33 C32 H32 127.6 . .
C32 C33 H33 123.8 . .
N31 C33 C32 112.3(6) . .
N31 C33 H33 123.8 . .
C42 C41 H41 126.4 . .
N42 C41 H41 126.4 . .
N42 C41 C42 107.3(5) . .
C41 C42 H42 127.4 . .
C41 C42 C43 105.2(5) . .
C43 C42 H42 127.4 . .
C42 C43 H43 124.2 . .
N41 C43 C42 111.5(5) . .
N41 C43 H43 124.2 . .
C112 C111 H111 108.0 . .
N12 C111 H111 108.0 . .
N12 C111 C112 111.7(5) . .
N12 C111 N22 110.0(5) . .
N22 C111 H111 108.0 . .
N22 C111 C112 111.0(5) . .
C113 C112 C111 119.9(5) . .
C113 C112 C117 119.9(6) . .
C117 C112 C111 120.2(5) . .
C112 C113 H113 120.0 . .
C112 C113 C114 120.0(6) . .
C114 C113 H113 120.0 . .
C113 C114 H114 119.4 . .
C115 C114 C113 121.1(6) . .
C115 C114 H114 119.4 . .
C114 C115 H115 120.6 . .
C114 C115 C116 118.9(6) . .
C116 C115 H115 120.6 . .
C115 C116 C118 119.2(6) . .
C117 C116 C115 119.6(6) . .
C117 C116 C118 121.1(5) . .
C112 C117 C116 120.5(6) . .
C112 C117 H117 119.8 . .
C116 C117 H117 119.8 . .
C116 C118 H118 107.1 . .
N32 C118 C116 112.2(5) . .
N32 C118 H118 107.1 . .
N32 C118 N42 109.8(5) . .
N42 C118 C116 113.1(5) . .
N42 C118 H118 107.1 . .
C13 N11 Fe1 129.4(4) . .
C13 N11 N12 103.8(5) . .
N12 N11 Fe1 123.1(3) . .
C11 N12 C111 127.9(5) . .
C11 N12 N11 111.2(5) . .
N11 N12 C111 120.5(5) . .
C23 N21 Fe1 130.9(4) . .
C23 N21 N22 104.6(5) . .
N22 N21 Fe1 124.5(4) . .
C21 N22 C111 126.6(5) . .
C21 N22 N21 111.6(5) . .
N21 N22 C111 119.7(5) . .
C33 N31 Fe1 128.8(4) . 3_666
C33 N31 N32 104.5(5) . .
N32 N31 Fe1 123.9(4) . 3_666
C31 N32 C118 129.1(5) . .
C31 N32 N31 111.1(5) . .
N31 N32 C118 119.6(5) . .
C43 N41 Fe1 130.9(4) . 3_666
C43 N41 N42 104.5(5) . .
N42 N41 Fe1 124.5(3) . 3_666
C41 N42 C118 128.3(5) . .
C41 N42 N41 111.4(5) . .
N41 N42 C118 120.0(4) . .
O2A Fe2 O2B 18.2(4) . .
O2A Fe2 N51 137.1(3) . .
O2A Fe2 N61 85.5(6) . .
O2A Fe2 N71 129.4(4) . .
O2A Fe2 N81 100.7(6) . .
O2B Fe2 N51 129.6(6) . .
O2B Fe2 N61 101.5(8) . .
O2B Fe2 N71 136.9(4) . .
O2B Fe2 N81 84.7(8) . .
N51 Fe2 N71 92.37(17) . .
N51 Fe2 N81 90.81(17) . .
N61 Fe2 N51 84.71(18) . .
N61 Fe2 N71 90.51(17) . .
N61 Fe2 N81 173.73(18) . .
N81 Fe2 N71 85.28(17) . .
Fe2 O2A Fe2 161.8(13) . 4_565
O2B O2A Fe2 80.9(7) . .
O2B O2A Fe2 80.9(7) . 4_565
Fe2 O2B Fe2 161.7(17) . 4_565
O2A O2B Fe2 80.9(9) . .
O2A O2B Fe2 80.9(9) . 4_565
C52 C51 H51 125.8 . .
N52 C51 H51 125.8 . .
N52 C51 C52 108.3(5) . .
C51 C52 H52 127.7 . .
C51 C52 C53 104.5(6) . .
C53 C52 H52 127.7 . .
C52 C53 H53 124.1 . .
N51 C53 C52 111.8(6) . .
N51 C53 H53 124.1 . .
C62 C61 H61 126.3 . .
N62 C61 H61 126.3 . .
N62 C61 C62 107.3(6) . .
C61 C62 H62 127.4 . .
C61 C62 C63 105.2(6) . .
C63 C62 H62 127.4 . .
C62 C63 H63 124.1 . .
N61 C63 C62 111.7(6) . .
N61 C63 H63 124.1 . .
C72 C71 H71 126.5 . .
N72 C71 H71 126.5 . .
N72 C71 C72 107.0(5) . .
C71 C72 H72 127.2 . .
C71 C72 C73 105.6(5) . .
C73 C72 H72 127.2 . .
C72 C73 H73 124.5 . .
N71 C73 C72 111.1(5) . .
N71 C73 H73 124.5 . .
C82 C81 H81 126.1 . .
N82 C81 H81 126.1 . .
N82 C81 C82 107.9(5) . .
C81 C82 H82 127.6 . .
C81 C82 C83 104.8(5) . .
C83 C82 H82 127.6 . .
C82 C83 H83 124.0 . .
N81 C83 C82 112.0(5) . .
N81 C83 H83 124.0 . .
C122 C121 H121 108.1 . .
N52 C121 H121 108.1 . .
N52 C121 C122 110.5(5) . .
N62 C121 H121 108.1 . .
N62 C121 C122 112.3(5) . .
N62 C121 N52 109.5(4) . .
C123 C122 C121 121.3(5) . .
C123 C122 C125 119.8(6) . .
C125 C122 C121 118.9(5) . .
C122 C123 H123 119.9 . .
C122 C123 C124 120.2(6) . .
C124 C123 H123 119.9 . .
C123 C124 C123 119.9(8) 4_565 .
C123 C124 H124 120.1 4_565 .
C123 C124 H124 120.1 . .
C122 C125 C122 120.0(8) 4_565 .
C122 C125 H125 120.0 4_565 .
C122 C125 H125 120.0 . .
C127 C126 H126 107.6 . .
N72 C126 H126 107.6 . .
N72 C126 C127 111.4(4) . .
N72 C126 N82 110.6(4) . .
N82 C126 H126 107.6 . .
N82 C126 C127 111.9(4) . .
C128 C127 C126 120.5(5) . .
C130 C127 C126 119.7(5) . .
C130 C127 C128 119.8(6) . .
C127 C128 H128 120.3 . .
C129 C128 C127 119.4(6) . .
C129 C128 H128 120.3 . .
C128 C129 C128 121.0(8) 4_565 .
C128 C129 H129 119.5 4_565 .
C128 C129 H129 119.5 . .
C127 C130 C127 120.6(7) . 4_565
C127 C130 H130 119.7 . .
C127 C130 H130 119.7 4_565 .
C53 N51 Fe2 132.1(4) . .
C53 N51 N52 104.5(5) . .
N52 N51 Fe2 122.0(4) . .
C51 N52 C121 130.1(5) . .
C51 N52 N51 110.9(5) . .
N51 N52 C121 118.9(4) . .
C63 N61 Fe2 133.2(4) . .
C63 N61 N62 104.6(5) . .
N62 N61 Fe2 121.9(3) . .
C61 N62 C121 128.4(5) . .
C61 N62 N61 111.2(5) . .
N61 N62 C121 120.3(4) . .
C73 N71 Fe2 132.5(4) . .
C73 N71 N72 104.8(5) . .
N72 N71 Fe2 121.3(3) . .
C71 N72 C126 128.9(5) . .
C71 N72 N71 111.6(5) . .
N71 N72 C126 119.3(4) . .
C83 N81 Fe2 133.1(4) . .
C83 N81 N82 104.2(5) . .
N82 N81 Fe2 122.5(3) . .
C81 N82 C126 129.9(5) . .
C81 N82 N81 111.1(5) . .
N81 N82 C126 118.9(4) . .
O21 Cl2 O22 109.0(2) . .
O21 Cl2 O23 110.1(3) . .
O23 Cl2 O22 108.0(3) . .
O24 Cl2 O21 109.9(3) . .
O24 Cl2 O22 109.0(2) . .
O24 Cl2 O23 110.8(3) . .
O11A Cl1A O12A 108.3(4) . .
O11A Cl1A O13A 109.1(4) . .
O13A Cl1A O12A 107.9(4) . .
O14A Cl1A O11A 110.6(4) . .
O14A Cl1A O12A 110.3(4) . .
O14A Cl1A O13A 110.6(4) . .
O11B Cl1B O12B 106.6(12) . .
O11B Cl1B O13B 108.8(12) . .
O12B Cl1B O13B 109.3(12) . .
O14B Cl1B O11B 111.2(13) . .
O14B Cl1B O12B 109.8(14) . .
O14B Cl1B O13B 111.0(13) . .
O31A Cl3A O32A 109.7(10) . .
O31A Cl3A O33A 105.0(10) . .
O31A Cl3A O34A 110.6(10) . .
O32A Cl3A O34A 108.1(10) . .
O33A Cl3A O32A 111.0(10) . .
O33A Cl3A O34A 112.5(10) . .
O31B Cl3B O32B 109.1(9) . .
O31B Cl3B O33B 115.0(9) . .
O31B Cl3B O34B 107.8(9) . .
O32B Cl3B O34B 110.3(9) . .
O33B Cl3B O32B 108.5(9) . .
O33B Cl3B O34B 106.2(9) . .

loop_
_geom_bond_atom_site_label_1
_geom_bond_atom_site_label_2
_geom_bond_distance
_geom_bond_site_symmetry_2
Fe1 O1 1.963(9) 3_666
Fe1 O1 1.959(9) .
Fe1 N11 2.114(5) .
Fe1 N21 2.159(5) .
Fe1 N31 2.118(5) 3_666
Fe1 N41 2.153(5) 3_666
O1 Fe1 1.963(9) 3_666
O1 O1 0.801(13) 3_666
C11 H11 0.9500 .
C11 C12 1.356(8) .
C11 N12 1.347(7) .
C12 H12 0.9500 .
C12 C13 1.381(8) .
C13 H13 0.9500 .
C13 N11 1.328(7) .
C21 H21 0.9500 .
C21 C22 1.362(8) .
C21 N22 1.344(7) .
C22 H22 0.9500 .
C22 C23 1.387(8) .
C23 H23 0.9500 .
C23 N21 1.331(7) .
C31 H31 0.9500 .
C31 C32 1.382(8) .
C31 N32 1.344(7) .
C32 H32 0.9500 .
C32 C33 1.378(8) .
C33 H33 0.9500 .
C33 N31 1.330(7) .
C41 H41 0.9500 .
C41 C42 1.366(8) .
C41 N42 1.355(7) .
C42 H42 0.9500 .
C42 C43 1.394(8) .
C43 H43 0.9500 .
C43 N41 1.339(7) .
C111 H111 1.0000 .
C111 C112 1.525(8) .
C111 N12 1.450(7) .
C111 N22 1.456(7) .
C112 C113 1.367(8) .
C112 C117 1.372(7) .
C113 H113 0.9500 .
C113 C114 1.374(9) .
C114 H114 0.9500 .
C114 C115 1.370(8) .
C115 H115 0.9500 .
C115 C116 1.393(8) .
C116 C117 1.380(7) .
C116 C118 1.520(8) .
C117 H117 0.9500 .
C118 H118 1.0000 .
C118 N32 1.458(7) .
C118 N42 1.458(7) .
N11 N12 1.367(6) .
N21 N22 1.361(6) .
N31 Fe1 2.118(5) 3_666
N31 N32 1.370(6) .
N41 Fe1 2.153(5) 3_666
N41 N42 1.362(6) .
Fe2 O2A 1.995(4) .
Fe2 O2B 1.995(5) .
Fe2 N51 2.152(4) .
Fe2 N61 2.150(5) .
Fe2 N71 2.153(5) .
Fe2 N81 2.152(5) .
O2A Fe2 1.995(4) 4_565
O2A O2B 0.632(15) .
O2B Fe2 1.995(5) 4_565
C51 H51 0.9500 .
C51 C52 1.357(8) .
C51 N52 1.342(7) .
C52 H52 0.9500 .
C52 C53 1.402(8) .
C53 H53 0.9500 .
C53 N51 1.323(7) .
C61 H61 0.9500 .
C61 C62 1.353(8) .
C61 N62 1.349(7) .
C62 H62 0.9500 .
C62 C63 1.393(8) .
C63 H63 0.9500 .
C63 N61 1.318(7) .
C71 H71 0.9500 .
C71 C72 1.364(7) .
C71 N72 1.342(7) .
C72 H72 0.9500 .
C72 C73 1.397(8) .
C73 H73 0.9500 .
C73 N71 1.324(6) .
C81 H81 0.9500 .
C81 C82 1.359(8) .
C81 N82 1.338(6) .
C82 H82 0.9500 .
C82 C83 1.386(8) .
C83 H83 0.9500 .
C83 N81 1.324(6) .
C121 H121 1.0000 .
C121 C122 1.521(7) .
C121 N52 1.455(7) .
C121 N62 1.451(7) .
C122 C123 1.383(7) .
C122 C125 1.389(7) .
C123 H123 0.9500 .
C123 C124 1.386(6) .
C124 C123 1.386(6) 4_565
C124 H124 0.9500 .
C125 C122 1.389(7) 4_565
C125 H125 0.9500 .
C126 H126 1.0000 .
C126 C127 1.519(7) .
C126 N72 1.445(6) .
C126 N82 1.447(6) .
C127 C128 1.384(7) .
C127 C130 1.382(6) .
C128 H128 0.9500 .
C128 C129 1.382(6) .
C129 C128 1.382(6) 4_565
C129 H129 0.9500 .
C130 C127 1.382(6) 4_565
C130 H130 0.9500 .
N51 N52 1.372(6) .
N61 N62 1.363(6) .
N71 N72 1.368(6) .
N81 N82 1.368(6) .
Cl2 O21 1.430(4) .
Cl2 O22 1.449(4) .
Cl2 O23 1.435(4) .
Cl2 O24 1.423(4) .
Cl1A O11A 1.447(5) .
Cl1A O12A 1.450(5) .
Cl1A O13A 1.449(5) .
Cl1A O14A 1.426(6) .
Cl1B O11B 1.442(11) .
Cl1B O12B 1.448(11) .
Cl1B O13B 1.466(11) .
Cl1B O14B 1.436(11) .
Cl3A O31A 1.432(9) .
Cl3A O32A 1.444(9) .
Cl3A O33A 1.434(9) .
Cl3A O34A 1.449(9) .
Cl3B O31B 1.435(9) .
Cl3B O32B 1.445(9) .
Cl3B O33B 1.442(9) .
Cl3B O34B 1.459(9) .
O1S C1S 1.428(11) .
O2S C2S 1.430(13) .
O3S C3S 1.407(15) .
O4S O4S 0.49(4) 4_565
O4S C4S 1.261(16) 4_565
O4S C4S 1.464(12) .
C4S O4S 1.261(16) 4_565
C4S C4S 1.12(3) 4_565

loop_
_geom_torsion_atom_site_label_1
_geom_torsion_atom_site_label_2
_geom_torsion_atom_site_label_3
_geom_torsion_atom_site_label_4
_geom_torsion
_geom_torsion_site_symmetry_1
_geom_torsion_site_symmetry_4
Fe1 N11 N12 C11 161.2(4) . .
Fe1 N11 N12 C111 -25.1(6) . .
Fe1 N21 N22 C21 177.3(4) . .
Fe1 N21 N22 C111 12.6(7) . .
Fe1 N31 N32 C31 -164.0(4) 3_666 .
Fe1 N31 N32 C118 21.6(6) 3_666 .
Fe1 N41 N42 C41 177.7(4) 3_666 .
Fe1 N41 N42 C118 -7.1(7) 3_666 .
O1 Fe1 O1 Fe1 -0.002(2) 3_666 3_666
O1 Fe1 N11 C13 -125.5(6) . .
O1 Fe1 N11 C13 -142.0(6) 3_666 .
O1 Fe1 N11 N12 79.8(5) . .
O1 Fe1 N11 N12 63.3(6) 3_666 .
O1 Fe1 N21 C23 77.2(5) . .
O1 Fe1 N21 C23 56.0(5) 3_666 .
O1 Fe1 N21 N22 -121.8(5) 3_666 .
O1 Fe1 N21 N22 -100.5(5) . .
C11 C12 C13 N11 0.0(7) . .
C12 C11 N12 C111 -174.2(5) . .
C12 C11 N12 N11 -1.1(7) . .
C12 C13 N11 Fe1 -159.0(4) . .
C12 C13 N11 N12 -0.6(7) . .
C13 N11 N12 C11 1.0(6) . .
C13 N11 N12 C111 174.7(5) . .
C21 C22 C23 N21 -1.2(8) . .
C22 C21 N22 C111 163.6(6) . .
C22 C21 N22 N21 0.2(7) . .
C22 C23 N21 Fe1 -176.8(4) . .
C22 C23 N21 N22 1.3(7) . .
C23 N21 N22 C21 -0.9(6) . .
C23 N21 N22 C111 -165.6(5) . .
C31 C32 C33 N31 0.1(7) . .
C32 C31 N32 C118 175.4(5) . .
C32 C31 N32 N31 1.6(7) . .
C32 C33 N31 Fe1 162.1(4) . 3_666
C32 C33 N31 N32 0.8(7) . .
C33 N31 N32 C31 -1.5(6) . .
C33 N31 N32 C118 -175.9(5) . .
C41 C42 C43 N41 0.6(7) . .
C42 C41 N42 C118 -174.8(5) . .
C42 C41 N42 N41 -0.1(6) . .
C42 C43 N41 Fe1 -177.7(4) . 3_666
C42 C43 N41 N42 -0.6(6) . .
C43 N41 N42 C41 0.5(6) . .
C43 N41 N42 C118 175.7(5) . .
C111 C112 C113 C114 -178.5(6) . .
C111 C112 C117 C116 -179.6(5) . .
C112 C111 N12 C11 117.2(6) . .
C112 C111 N12 N11 -55.3(6) . .
C112 C111 N22 C21 -98.2(7) . .
C112 C111 N22 N21 64.0(6) . .
C112 C113 C114 C115 -0.7(12) . .
C113 C112 C117 C116 2.3(9) . .
C113 C114 C115 C116 -0.1(12) . .
C114 C115 C116 C117 1.9(10) . .
C114 C115 C116 C118 179.2(6) . .
C115 C116 C117 C112 -3.1(9) . .
C115 C116 C118 N32 37.6(8) . .
C115 C116 C118 N42 162.5(5) . .
C116 C118 N32 C31 -113.9(6) . .
C116 C118 N32 N31 59.4(6) . .
C116 C118 N42 C41 106.6(6) . .
C116 C118 N42 N41 -67.7(6) . .
C117 C112 C113 C114 -0.4(10) . .
C117 C116 C118 N32 -145.1(5) . .
C117 C116 C118 N42 -20.3(8) . .
C118 C116 C117 C112 179.7(5) . .
N11 Fe1 O1 Fe1 -153.7(12) . 3_666
N11 Fe1 O1 O1 -153.7(12) . 3_666
N11 Fe1 N21 C23 -161.7(5) . .
N11 Fe1 N21 N22 20.5(4) . .
N12 C11 C12 C13 0.7(7) . .
N12 C111 C112 C113 -38.0(8) . .
N12 C111 C112 C117 143.9(5) . .
N12 C111 N22 C21 137.7(6) . .
N12 C111 N22 N21 -60.2(6) . .
N21 Fe1 O1 Fe1 -64.8(13) . 3_666
N21 Fe1 O1 O1 -64.8(13) . 3_666
N21 Fe1 N11 C13 140.3(5) . .
N21 Fe1 N11 N12 -14.4(4) . .
N22 C21 C22 C23 0.6(7) . .
N22 C111 C112 C113 -161.2(5) . .
N22 C111 C112 C117 20.7(7) . .
N22 C111 N12 C11 -119.0(6) . .
N22 C111 N12 N11 68.4(6) . .
N31 Fe1 O1 Fe1 35.0(16) 3_666 3_666
N31 Fe1 O1 O1 35.0(16) 3_666 3_666
N31 Fe1 N11 C13 48.9(5) 3_666 .
N31 Fe1 N11 N12 -105.8(4) 3_666 .
N31 Fe1 N21 C23 -63.3(5) 3_666 .
N31 Fe1 N21 N22 119.0(4) 3_666 .
N32 C31 C32 C33 -1.0(7) . .
N32 C118 N42 C41 -127.2(6) . .
N32 C118 N42 N41 58.4(6) . .
N41 Fe1 O1 Fe1 115.8(13) 3_666 3_666
N41 Fe1 O1 O1 115.8(13) 3_666 3_666
N41 Fe1 N11 C13 -36.0(5) 3_666 .
N41 Fe1 N11 N12 169.3(4) 3_666 .
N42 C41 C42 C43 -0.3(7) . .
N42 C118 N32 C31 119.5(6) . .
N42 C118 N32 N31 -67.3(6) . .
Fe2 O2A O2B Fe2 179.9(3) 4_565 .
Fe2 O2A O2B Fe2 -179.9(3) . 4_565
Fe2 N51 N52 C51 168.5(4) . .
Fe2 N51 N52 C121 -15.3(6) . .
Fe2 N61 N62 C61 -175.3(4) . .
Fe2 N61 N62 C121 6.7(7) . .
Fe2 N71 N72 C71 168.8(3) . .
Fe2 N71 N72 C126 -16.7(6) . .
Fe2 N81 N82 C81 -176.5(4) . .
Fe2 N81 N82 C126 7.1(6) . .
O2A Fe2 O2B Fe2 0.2(11) . 4_565
O2A Fe2 N51 C53 -144.6(10) . .
O2A Fe2 N51 N52 51.1(10) . .
O2A Fe2 N61 C63 79.5(7) . .
O2A Fe2 N61 N62 -107.3(6) . .
O2A Fe2 N71 C73 -120.7(9) . .
O2A Fe2 N71 N72 75.2(8) . .
O2A Fe2 N81 C83 86.5(7) . .
O2A Fe2 N81 N82 -99.5(5) . .
O2B Fe2 O2A Fe2 -0.2(11) . 4_565
O2B Fe2 N51 C53 -121.7(11) . .
O2B Fe2 N51 N52 74.0(11) . .
O2B Fe2 N61 C63 88.4(8) . .
O2B Fe2 N61 N62 -98.5(7) . .
O2B Fe2 N71 C73 -143.6(13) . .
O2B Fe2 N71 N72 52.3(13) . .
O2B Fe2 N81 C83 77.7(7) . .
O2B Fe2 N81 N82 -108.3(6) . .
C51 C52 C53 N51 0.0(7) . .
C52 C51 N52 C121 -176.2(5) . .
C52 C51 N52 N51 -0.5(6) . .
C52 C53 N51 Fe2 -166.5(4) . .
C52 C53 N51 N52 -0.3(6) . .
C53 N51 N52 C51 0.5(6) . .
C53 N51 N52 C121 176.7(5) . .
C61 C62 C63 N61 -0.4(8) . .
C62 C61 N62 C121 178.0(6) . .
C62 C61 N62 N61 0.2(7) . .
C62 C63 N61 Fe2 174.6(4) . .
C62 C63 N61 N62 0.6(7) . .
C63 N61 N62 C61 -0.5(7) . .
C63 N61 N62 C121 -178.4(5) . .
C71 C72 C73 N71 0.5(6) . .
C72 C71 N72 C126 -174.4(5) . .
C72 C71 N72 N71 -0.6(6) . .
C72 C73 N71 Fe2 -166.9(4) . .
C72 C73 N71 N72 -0.9(6) . .
C73 N71 N72 C71 0.9(6) . .
C73 N71 N72 C126 175.4(4) . .
C81 C82 C83 N81 -1.2(7) . .
C82 C81 N82 C126 176.2(5) . .
C82 C81 N82 N81 0.3(7) . .
C82 C83 N81 Fe2 176.1(4) . .
C82 C83 N81 N82 1.3(7) . .
C83 N81 N82 C81 -1.0(6) . .
C83 N81 N82 C126 -177.4(5) . .
C121 C122 C123 C124 -178.6(5) . .
C121 C122 C125 C122 179.9(4) . 4_565
C122 C121 N52 C51 118.5(6) . .
C122 C121 N52 N51 -56.9(6) . .
C122 C121 N62 C61 -116.9(6) . .
C122 C121 N62 N61 60.6(6) . .
C122 C123 C124 C123 -0.5(11) . 4_565
C123 C122 C125 C122 2.0(11) . 4_565
C125 C122 C123 C124 -0.7(9) . .
C126 C127 C128 C129 -179.2(5) . .
C126 C127 C130 C127 -179.1(4) . 4_565
C127 C126 N72 C71 117.1(6) . .
C127 C126 N72 N71 -56.3(6) . .
C127 C126 N82 C81 -113.5(6) . .
C127 C126 N82 N81 62.1(6) . .
C127 C128 C129 C128 -1.8(11) . 4_565
C128 C127 C130 C127 1.6(10) . 4_565
C130 C127 C128 C129 0.1(9) . .
N51 Fe2 O2A Fe2 73.6(19) . 4_565
N51 Fe2 O2A O2B 73.9(18) . .
N51 Fe2 O2B Fe2 -122(2) . 4_565
N51 Fe2 O2B O2A -122.0(16) . .
N51 Fe2 N61 C63 -142.3(6) . .
N51 Fe2 N61 N62 30.9(4) . .
N51 Fe2 N71 C73 48.7(5) . .
N51 Fe2 N71 N72 -115.4(4) . .
N51 Fe2 N81 C83 -52.0(5) . .
N51 Fe2 N81 N82 122.0(4) . .
N52 C51 C52 C53 0.4(6) . .
N52 C121 C122 C123 -25.5(7) . .
N52 C121 C122 C125 156.7(5) . .
N52 C121 N62 C61 119.9(6) . .
N52 C121 N62 N61 -62.6(6) . .
N61 Fe2 O2A Fe2 150.9(17) . 4_565
N61 Fe2 O2A O2B 151.2(17) . .
N61 Fe2 O2B Fe2 -29(2) . 4_565
N61 Fe2 O2B O2A -29.4(17) . .
N61 Fe2 N51 C53 137.8(5) . .
N61 Fe2 N51 N52 -26.5(4) . .
N61 Fe2 N71 C73 -36.0(5) . .
N61 Fe2 N71 N72 159.8(4) . .
N62 C61 C62 C63 0.1(8) . .
N62 C121 C122 C123 -148.1(5) . .
N62 C121 C122 C125 34.1(7) . .
N62 C121 N52 C51 -117.3(6) . .
N62 C121 N52 N51 67.3(6) . .
N71 Fe2 O2A Fe2 -122.1(16) . 4_565
N71 Fe2 O2A O2B -121.8(16) . .
N71 Fe2 O2B Fe2 74(3) . 4_565
N71 Fe2 O2B O2A 74(2) . .
N71 Fe2 N51 C53 47.5(5) . .
N71 Fe2 N51 N52 -116.8(4) . .
N71 Fe2 N61 C63 -50.0(6) . .
N71 Fe2 N61 N62 123.2(4) . .
N71 Fe2 N81 C83 -144.3(5) . .
N71 Fe2 N81 N82 29.7(4) . .
N72 C71 C72 C73 0.0(6) . .
N72 C126 C127 C128 -24.3(7) . .
N72 C126 C127 C130 156.4(5) . .
N72 C126 N82 C81 121.6(6) . .
N72 C126 N82 N81 -62.7(6) . .
N81 Fe2 O2A Fe2 -29.4(17) . 4_565
N81 Fe2 O2A O2B -29.1(17) . .
N81 Fe2 O2B Fe2 152(2) . 4_565
N81 Fe2 O2B O2A 151.3(17) . .
N81 Fe2 N51 C53 -37.8(5) . .
N81 Fe2 N51 N52 157.9(4) . .
N81 Fe2 N71 C73 139.3(5) . .
N81 Fe2 N71 N72 -24.8(4) . .
N82 C81 C82 C83 0.5(7) . .
N82 C126 C127 C128 -148.7(5) . .
N82 C126 C127 C130 32.0(7) . .
N82 C126 N72 C71 -117.8(6) . .
N82 C126 N72 N71 68.8(6) . .
